data_4349884
loop_
_publ_author_name
'He, Chun-Ting'
'Ye, Zi-Ming'
'Xu, Yan-Tong'
'Xie, Yi'
'Lian, Xin-Lu'
'Zhang, Jie-Peng'
'Chen, Xiao-Ming'

_publ_section_title
;
 A flexible metal--organic framework with adaptive pores for high
 column-capacity gas chromatographic separation
;
_journal_issue 11
_journal_name_full 'Inorganic Chemistry Frontiers'
_journal_page_first 2777
_journal_paper_doi 10.1039/C8QI00684A
_journal_volume 5
_journal_year 2018
_chemical_formula_moiety 'C36 H32 N6 O6 Zn2'
_chemical_formula_sum 'C36 H32 N6 O6 Zn2'
_chemical_formula_weight 775.41
_space_group_crystal_system monoclinic
_space_group_IT_number 15
_space_group_name_Hall '-C 2yc'
_space_group_name_H-M_alt 'C 1 2/c 1'
_atom_sites_solution_hydrogens geom
_atom_sites_solution_primary direct
_audit_creation_date 2017-04-07
_audit_creation_method
;
Olex2 1.2
(compiled 2017.03.28 svn.r3405 for OlexSys, GUI svn.r5335)
;
_audit_update_record
;
2018-07-11 deposited with the CCDC.
2018-08-27 downloaded from the CCDC.
;
_cell_angle_alpha 90
_cell_angle_beta 128.4880(10)
_cell_angle_gamma 90
_cell_formula_units_Z 8
_cell_length_a 29.4270(19)
_cell_length_b 16.4600(10)
_cell_length_c 22.5860(14)
_cell_measurement_reflns_used 3520
_cell_measurement_temperature 153(2)
_cell_measurement_theta_max 24.276
_cell_measurement_theta_min 2.255
_cell_volume 8563.1(9)
_computing_cell_refinement 'SAINT V6.36A (?, 2016)'
_computing_data_reduction 'SAINT V6.36A (?, 2016)'
_computing_molecular_graphics 'Olex2 (Dolomanov et al., 2009)'
_computing_publication_material 'Olex2 (Dolomanov et al., 2009)'
_computing_structure_refinement 'ShelXL (Sheldrick, 2015)'
_computing_structure_solution 'ShelXS (Sheldrick, 2008)'
_diffrn_ambient_temperature 153.15
_diffrn_measured_fraction_theta_full 0.997
_diffrn_measured_fraction_theta_max 0.995
_diffrn_measurement_device_type CCD
_diffrn_radiation_type MoK\a
_diffrn_radiation_wavelength 0.71073
_diffrn_reflns_av_R_equivalents 0.0547
_diffrn_reflns_av_unetI/netI 0.0759
_diffrn_reflns_Laue_measured_fraction_full 0.997
_diffrn_reflns_Laue_measured_fraction_max 0.995
_diffrn_reflns_limit_h_max 36
_diffrn_reflns_limit_h_min -36
_diffrn_reflns_limit_k_max 20
_diffrn_reflns_limit_k_min -11
_diffrn_reflns_limit_l_max 26
_diffrn_reflns_limit_l_min -27
_diffrn_reflns_number 21930
_diffrn_reflns_point_group_measured_fraction_full 0.997
_diffrn_reflns_point_group_measured_fraction_max 0.995
_diffrn_reflns_theta_full 25.242
_diffrn_reflns_theta_max 26.000
_diffrn_reflns_theta_min 1.521
_exptl_absorpt_coefficient_mu 1.165
_exptl_absorpt_correction_T_max 0.8447
_exptl_absorpt_correction_T_min 0.8005
_exptl_absorpt_correction_type multi-scan
_exptl_absorpt_process_details SADABS
_exptl_crystal_colour 'clear light colourless'
_exptl_crystal_colour_lustre clear
_exptl_crystal_colour_modifier light
_exptl_crystal_colour_primary colourless
_exptl_crystal_density_diffrn 1.203
_exptl_crystal_description block
_exptl_crystal_F_000 3184
_exptl_crystal_size_max 0.2
_exptl_crystal_size_mid 0.2
_exptl_crystal_size_min 0.15
_refine_diff_density_max 0.890
_refine_diff_density_min -0.424
_refine_diff_density_rms 0.100
_refine_ls_extinction_method none
_refine_ls_goodness_of_fit_ref 1.055
_refine_ls_hydrogen_treatment constr
_refine_ls_matrix_type full
_refine_ls_number_parameters 457
_refine_ls_number_reflns 8378
_refine_ls_number_restraints 0
_refine_ls_restrained_S_all 1.055
_refine_ls_R_factor_all 0.0848
_refine_ls_R_factor_gt 0.0560
_refine_ls_shift/su_max 0.001
_refine_ls_shift/su_mean 0.000
_refine_ls_structure_factor_coef Fsqd
_refine_ls_weighting_details 'w=1/[\s^2^(Fo^2^)+(0.0577P)^2^+8.6234P] where P=(Fo^2^+2Fc^2^)/3'
_refine_ls_weighting_scheme calc
_refine_ls_wR_factor_gt 0.1193
_refine_ls_wR_factor_ref 0.1341
_reflns_Friedel_coverage 0.000
_reflns_number_gt 6074
_reflns_number_total 8378
_reflns_threshold_expression 'I > 2\s(I)'
_cod_data_source_file c8qi00684a2.cif
_cod_data_source_block 1
_cod_database_code 4349884
_shelx_shelxl_version_number 2014/7
_shelx_space_group_comment
;
The symmetry employed for this shelxl refinement is uniquely defined
by the following loop, which should always be used as a source of
symmetry information in preference to the above space-group names.
They are only intended as comments.
;
_shelx_estimated_absorpt_t_max 0.845
_shelx_estimated_absorpt_t_min 0.800
_olex2_refinement_description
;
1. Fixed Uiso
 At 1.2 times of:
  All C(H) groups, All N(H) groups
 At 1.5 times of:
  All C(H,H,H) groups
2.a Aromatic/amide H refined with riding coordinates:
 C3(H3), C4(H4), C6(H6), C7(H7), C15(H15), C16(H16), C18(H18), C19(H19),
 C27(H27), C28(H28), C30(H30), C31(H31), N6(H6A), N4(H4A)
2.b Idealised Me refined as rotating group:
 C11(H11A,H11B,H11C), C12(H12A,H12B,H12C), C23(H23A,H23B,H23C), C24(H24A,H24B,
 H24C), C35(H35A,H35B,H35C), C36(H36A,H36B,H36C)
;
_olex2_submission_special_instructions 'No special instructions were received'

loop_
_space_group_symop_operation_xyz
'x, y, z'
'-x, y, -z+1/2'
'x+1/2, y+1/2, z'
'-x+1/2, y+1/2, -z+1/2'
'-x, -y, -z'
'x, -y, z-1/2'
'-x+1/2, -y+1/2, -z'
'x+1/2, -y+1/2, z-1/2'

loop_
_atom_site_label
_atom_site_type_symbol
_atom_site_fract_x
_atom_site_fract_y
_atom_site_fract_z
_atom_site_U_iso_or_equiv
_atom_site_adp_type
_atom_site_occupancy
_atom_site_site_symmetry_order
_atom_site_calc_flag
_atom_site_refinement_flags_posn
Zn1 Zn 0.60553(2) 0.63284(3) 0.62822(3) 0.01922(13) Uani 1 1 d .
Zn2 Zn 0.60625(2) 0.84217(3) 0.59047(3) 0.02007(13) Uani 1 1 d .
O3 O 0.59924(11) 0.54952(17) 0.68360(16) 0.0265(7) Uani 1 1 d .
O4 O 0.69058(12) 0.50630(17) 0.74600(16) 0.0264(7) Uani 1 1 d .
O1 O 0.18163(11) 0.71247(18) 0.15242(16) 0.0286(7) Uani 1 1 d .
O2 O 0.16756(11) 0.80096(17) 0.21473(16) 0.0254(7) Uani 1 1 d .
O5 O 0.65331(13) 0.99457(19) 1.07046(17) 0.0338(7) Uani 1 1 d .
O6 O 0.60473(12) 1.10979(18) 1.01176(16) 0.0300(7) Uani 1 1 d .
C1 C 0.19909(17) 0.7530(2) 0.2107(2) 0.0216(9) Uani 1 1 d .
C2 C 0.26157(17) 0.7450(2) 0.2784(2) 0.0221(9) Uani 1 1 d .
C3 C 0.29570(16) 0.6857(2) 0.2801(2) 0.0244(9) Uani 1 1 d .
H3 H 0.2789 0.6483 0.2394 0.029 Uiso 1 1 calc R
C4 C 0.35436(16) 0.6806(2) 0.3412(2) 0.0239(9) Uani 1 1 d .
H4 H 0.3773 0.6387 0.3427 0.029 Uiso 1 1 calc R
C5 C 0.38009(16) 0.7366(2) 0.4006(2) 0.0241(9) Uani 1 1 d .
C6 C 0.34486(17) 0.7957(2) 0.3982(2) 0.0235(9) Uani 1 1 d .
H6 H 0.3615 0.8336 0.4385 0.028 Uiso 1 1 calc R
C7 C 0.28631(16) 0.7999(2) 0.3383(2) 0.0244(9) Uani 1 1 d .
H7 H 0.2629 0.8401 0.3377 0.029 Uiso 1 1 calc R
C8 C 0.44355(16) 0.7353(2) 0.4628(2) 0.0213(9) Uani 1 1 d .
C9 C 0.47852(16) 0.6711(2) 0.5090(2) 0.0227(9) Uani 1 1 d .
C10 C 0.48166(16) 0.8001(2) 0.4859(2) 0.0224(9) Uani 1 1 d .
C11 C 0.46180(17) 0.5854(3) 0.5114(3) 0.0357(12) Uani 1 1 d .
H11A H 0.4947 0.5584 0.5573 0.054 Uiso 1 1 calc GR
H11B H 0.4512 0.5557 0.4668 0.054 Uiso 1 1 calc GR
H11C H 0.4286 0.5865 0.5117 0.054 Uiso 1 1 calc GR
C12 C 0.46932(18) 0.8856(3) 0.4567(3) 0.0392(12) Uani 1 1 d .
H12A H 0.5029 0.9071 0.4624 0.059 Uiso 1 1 calc GR
H12B H 0.4617 0.9194 0.4854 0.059 Uiso 1 1 calc GR
H12C H 0.4352 0.8861 0.4031 0.059 Uiso 1 1 calc GR
C13 C 0.64739(17) 0.5194(2) 0.7423(2) 0.0214(9) Uani 1 1 d .
C14 C 0.64920(18) 0.5016(2) 0.8091(2) 0.0244(9) Uani 1 1 d .
C15 C 0.70147(18) 0.4853(3) 0.8793(2) 0.0279(10) Uani 1 1 d .
H15 H 0.7362 0.4827 0.8847 0.033 Uiso 1 1 calc R
C16 C 0.70361(19) 0.4728(3) 0.9413(3) 0.0308(10) Uani 1 1 d .
H16 H 0.7400 0.4618 0.9890 0.037 Uiso 1 1 calc R
C17 C 0.65404(17) 0.4759(2) 0.9359(2) 0.0243(9) Uani 1 1 d .
C18 C 0.60138(19) 0.4909(3) 0.8646(3) 0.0349(11) Uani 1 1 d .
H18 H 0.5665 0.4917 0.8588 0.042 Uiso 1 1 calc R
C19 C 0.59896(19) 0.5046(3) 0.8023(3) 0.0332(11) Uani 1 1 d .
H19 H 0.5628 0.5161 0.7546 0.040 Uiso 1 1 calc R
C20 C 0.65528(17) 0.4648(2) 1.0017(2) 0.0248(9) Uani 1 1 d .
C21 C 0.68358(17) 0.5133(3) 1.0663(2) 0.0247(9) Uani 1 1 d .
C22 C 0.62660(17) 0.4048(3) 1.0122(2) 0.0257(9) Uani 1 1 d .
C23 C 0.5907(2) 0.3356(3) 0.9612(3) 0.0407(12) Uani 1 1 d .
H23A H 0.6070 0.2843 0.9889 0.061 Uiso 1 1 calc GR
H23B H 0.5906 0.3354 0.9177 0.061 Uiso 1 1 calc GR
H23C H 0.5508 0.3415 0.9433 0.061 Uiso 1 1 calc GR
C24 C 0.71857(19) 0.5888(3) 1.0866(3) 0.0335(11) Uani 1 1 d .
H24A H 0.7553 0.5838 1.1379 0.050 Uiso 1 1 calc GR
H24B H 0.6968 0.6355 1.0842 0.050 Uiso 1 1 calc GR
H24C H 0.7266 0.5969 1.0509 0.050 Uiso 1 1 calc GR
C25 C 0.62972(18) 1.0433(3) 1.0170(3) 0.0267(10) Uani 1 1 d .
C26 C 0.62822(18) 1.0259(3) 0.9506(2) 0.0279(10) Uani 1 1 d .
C27 C 0.6124(2) 1.0857(3) 0.8978(3) 0.0399(12) Uani 1 1 d .
H27 H 0.6016 1.1379 0.9032 0.048 Uiso 1 1 calc R
C28 C 0.6121(2) 1.0705(3) 0.8375(3) 0.0445(13) Uani 1 1 d .
H28 H 0.6014 1.1125 0.8021 0.053 Uiso 1 1 calc R
C29 C 0.62735(19) 0.9942(3) 0.8278(3) 0.0299(10) Uani 1 1 d .
C30 C 0.6423(2) 0.9339(3) 0.8805(3) 0.0337(11) Uani 1 1 d .
H30 H 0.6520 0.8812 0.8744 0.040 Uiso 1 1 calc R
C31 C 0.64327(18) 0.9495(3) 0.9414(3) 0.0295(10) Uani 1 1 d .
H31 H 0.6543 0.9079 0.9771 0.035 Uiso 1 1 calc R
C32 C 0.62856(19) 0.9786(3) 0.7648(3) 0.0297(10) Uani 1 1 d .
C33 C 0.65597(18) 1.0249(2) 0.7440(2) 0.0267(10) Uani 1 1 d .
C34 C 0.60310(19) 0.9128(3) 0.7135(3) 0.0323(10) Uani 1 1 d .
C35 C 0.5675(2) 0.8444(3) 0.7084(3) 0.0506(15) Uani 1 1 d .
H35A H 0.5376 0.8296 0.6553 0.076 Uiso 1 1 calc GR
H35B H 0.5490 0.8612 0.7305 0.076 Uiso 1 1 calc GR
H35C H 0.5926 0.7974 0.7362 0.076 Uiso 1 1 calc GR
C36 C 0.6909(2) 1.1014(3) 0.7772(3) 0.0350(11) Uani 1 1 d .
H36A H 0.7217 1.1011 0.7722 0.053 Uiso 1 1 calc GR
H36B H 0.7083 1.1047 0.8309 0.053 Uiso 1 1 calc GR
H36C H 0.6656 1.1485 0.7503 0.053 Uiso 1 1 calc GR
N1 N 0.53401(13) 0.69517(19) 0.55618(18) 0.0203(7) Uani 1 1 d .
N2 N 0.53597(13) 0.77581(18) 0.54154(18) 0.0205(7) Uani 1 1 d .
N5 N 0.61464(14) 0.9195(2) 0.6652(2) 0.0269(8) Uani 1 1 d .
N6 N 0.64771(14) 0.9878(2) 0.68533(19) 0.0253(8) Uani 1 1 d .
H6A H 0.6617 1.0051 0.6627 0.030 Uiso 1 1 calc R
N4 N 0.67132(13) 0.48306(19) 1.11011(19) 0.0216(7) Uani 1 1 d .
H4A H 0.6842 0.5037 1.1540 0.026 Uiso 1 1 calc R
N3 N 0.63650(14) 0.4164(2) 1.07814(18) 0.0227(8) Uani 1 1 d .

loop_
_atom_site_aniso_label
_atom_site_aniso_U_11
_atom_site_aniso_U_22
_atom_site_aniso_U_33
_atom_site_aniso_U_23
_atom_site_aniso_U_13
_atom_site_aniso_U_12
Zn1 0.0184(2) 0.0199(3) 0.0161(3) 0.00026(19) 0.0092(2) -0.00062(18)
Zn2 0.0214(2) 0.0200(3) 0.0171(3) -0.00012(19) 0.0111(2) -0.00171(19)
O3 0.0259(15) 0.0299(16) 0.0186(16) 0.0055(13) 0.0114(14) -0.0029(12)
O4 0.0342(16) 0.0273(16) 0.0218(16) 0.0040(13) 0.0195(14) 0.0065(13)
O1 0.0206(15) 0.0351(18) 0.0219(17) -0.0040(14) 0.0092(14) -0.0018(13)
O2 0.0180(14) 0.0272(16) 0.0237(17) 0.0074(13) 0.0094(13) 0.0072(12)
O5 0.0499(19) 0.0329(18) 0.0291(18) 0.0005(15) 0.0297(17) 0.0031(15)
O6 0.0390(17) 0.0300(17) 0.0228(17) -0.0003(13) 0.0201(15) 0.0065(14)
C1 0.021(2) 0.020(2) 0.022(2) 0.0056(18) 0.0124(19) -0.0014(17)
C2 0.022(2) 0.020(2) 0.019(2) 0.0008(17) 0.0100(19) -0.0010(17)
C3 0.022(2) 0.020(2) 0.020(2) -0.0027(17) 0.0081(19) -0.0012(17)
C4 0.022(2) 0.019(2) 0.023(2) -0.0008(18) 0.0105(19) 0.0035(16)
C5 0.019(2) 0.021(2) 0.022(2) 0.0067(18) 0.0077(19) 0.0029(16)
C6 0.024(2) 0.022(2) 0.017(2) -0.0003(17) 0.0093(19) 0.0000(17)
C7 0.022(2) 0.022(2) 0.026(2) 0.0045(18) 0.013(2) 0.0051(17)
C8 0.018(2) 0.019(2) 0.023(2) -0.0015(17) 0.0112(19) 0.0004(16)
C9 0.020(2) 0.022(2) 0.020(2) -0.0006(18) 0.0097(19) -0.0023(17)
C10 0.020(2) 0.021(2) 0.018(2) 0.0003(17) 0.0083(18) 0.0015(17)
C11 0.018(2) 0.025(2) 0.038(3) 0.009(2) 0.005(2) -0.0005(18)
C12 0.020(2) 0.030(3) 0.047(3) 0.010(2) 0.010(2) 0.0003(19)
C13 0.027(2) 0.013(2) 0.023(2) -0.0024(17) 0.014(2) -0.0039(16)
C14 0.033(2) 0.021(2) 0.021(2) 0.0001(18) 0.018(2) -0.0016(18)
C15 0.029(2) 0.033(3) 0.025(2) 0.002(2) 0.018(2) 0.0019(19)
C16 0.031(2) 0.037(3) 0.022(2) 0.003(2) 0.015(2) 0.005(2)
C17 0.031(2) 0.024(2) 0.022(2) -0.0004(18) 0.018(2) -0.0021(18)
C18 0.032(2) 0.048(3) 0.031(3) 0.005(2) 0.023(2) -0.001(2)
C19 0.030(2) 0.045(3) 0.019(2) 0.005(2) 0.013(2) 0.001(2)
C20 0.025(2) 0.027(2) 0.022(2) -0.0001(18) 0.015(2) 0.0009(18)
C21 0.024(2) 0.028(2) 0.022(2) 0.0015(19) 0.014(2) 0.0025(18)
C22 0.030(2) 0.025(2) 0.024(2) 0.0003(19) 0.018(2) 0.0011(18)
C23 0.065(3) 0.040(3) 0.030(3) -0.014(2) 0.036(3) -0.020(2)
C24 0.039(3) 0.037(3) 0.033(3) -0.006(2) 0.026(2) -0.009(2)
C25 0.029(2) 0.028(2) 0.029(3) -0.007(2) 0.021(2) -0.0080(19)
C26 0.039(2) 0.026(2) 0.025(2) -0.0014(19) 0.023(2) -0.0021(19)
C27 0.068(3) 0.026(3) 0.039(3) 0.001(2) 0.040(3) 0.013(2)
C28 0.074(4) 0.031(3) 0.040(3) 0.006(2) 0.041(3) 0.010(3)
C29 0.044(3) 0.027(2) 0.029(3) -0.003(2) 0.028(2) -0.001(2)
C30 0.052(3) 0.025(2) 0.041(3) -0.001(2) 0.037(3) -0.001(2)
C31 0.042(3) 0.023(2) 0.032(3) 0.000(2) 0.028(2) -0.0021(19)
C32 0.041(3) 0.028(2) 0.027(3) 0.000(2) 0.025(2) 0.001(2)
C33 0.038(2) 0.022(2) 0.024(2) 0.0039(18) 0.021(2) 0.0054(19)
C34 0.040(3) 0.035(3) 0.029(3) -0.003(2) 0.025(2) -0.003(2)
C35 0.074(4) 0.056(3) 0.050(3) -0.021(3) 0.052(3) -0.030(3)
C36 0.054(3) 0.021(2) 0.031(3) -0.005(2) 0.027(2) -0.006(2)
N1 0.0191(17) 0.0183(17) 0.0192(19) 0.0043(14) 0.0099(15) 0.0023(14)
N2 0.0189(17) 0.0155(17) 0.0191(19) -0.0020(14) 0.0079(15) -0.0013(13)
N5 0.034(2) 0.026(2) 0.025(2) -0.0087(16) 0.0198(18) -0.0074(16)
N6 0.037(2) 0.0199(18) 0.026(2) 0.0016(16) 0.0225(18) -0.0013(15)
N4 0.0265(18) 0.0212(18) 0.0194(19) -0.0031(15) 0.0153(16) -0.0024(14)
N3 0.0292(19) 0.0247(19) 0.0175(19) -0.0014(15) 0.0161(16) -0.0017(15)

loop_
_atom_type_symbol
_atom_type_description
_atom_type_scat_dispersion_real
_atom_type_scat_dispersion_imag
_atom_type_scat_source
C C 0.0033 0.0016 'International Tables Vol C Tables 4.2.6.8 and 6.1.1.4'
H H 0.0000 0.0000 'International Tables Vol C Tables 4.2.6.8 and 6.1.1.4'
N N 0.0061 0.0033 'International Tables Vol C Tables 4.2.6.8 and 6.1.1.4'
O O 0.0106 0.0060 'International Tables Vol C Tables 4.2.6.8 and 6.1.1.4'
Zn Zn 0.2839 1.4301 'International Tables Vol C Tables 4.2.6.8 and 6.1.1.4'

loop_
_geom_angle_atom_site_label_1
_geom_angle_atom_site_label_2
_geom_angle_atom_site_label_3
_geom_angle
_geom_angle_site_symmetry_1
_geom_angle_site_symmetry_3
O3 Zn1 O2 98.77(12) . 8_566
O3 Zn1 N1 114.81(12) . .
O3 Zn1 N3 109.64(13) . 6_565
O2 Zn1 N3 108.38(12) 8_566 6_565
N1 Zn1 O2 112.65(13) . 8_566
N1 Zn1 N3 111.76(13) . 6_565
O1 Zn2 N2 118.41(13) 8_566 .
O1 Zn2 N5 101.50(13) 8_566 .
O6 Zn2 O1 102.38(12) 6_575 8_566
O6 Zn2 N2 107.38(13) 6_575 .
O6 Zn2 N5 115.96(14) 6_575 .
N2 Zn2 N5 111.26(13) . .
C13 O3 Zn1 116.6(2) . .
C1 O1 Zn2 122.2(3) . 8_465
C1 O2 Zn1 122.8(3) . 8_465
C25 O6 Zn2 125.7(3) . 6_576
O1 C1 C2 117.5(3) . .
O2 C1 O1 124.3(4) . .
O2 C1 C2 118.2(4) . .
C3 C2 C1 120.0(4) . .
C3 C2 C7 119.9(4) . .
C7 C2 C1 120.1(4) . .
C2 C3 H3 119.9 . .
C2 C3 C4 120.2(4) . .
C4 C3 H3 119.9 . .
C3 C4 H4 119.7 . .
C3 C4 C5 120.6(4) . .
C5 C4 H4 119.7 . .
C4 C5 C8 120.6(4) . .
C6 C5 C4 118.4(4) . .
C6 C5 C8 120.9(4) . .
C5 C6 H6 119.5 . .
C7 C6 C5 121.1(4) . .
C7 C6 H6 119.5 . .
C2 C7 H7 120.1 . .
C6 C7 C2 119.8(4) . .
C6 C7 H7 120.1 . .
C9 C8 C5 129.1(4) . .
C9 C8 C10 104.7(3) . .
C10 C8 C5 126.1(4) . .
C8 C9 C11 129.3(3) . .
N1 C9 C8 109.8(3) . .
N1 C9 C11 120.9(3) . .
C8 C10 C12 129.5(4) . .
N2 C10 C8 109.6(3) . .
N2 C10 C12 120.9(3) . .
C9 C11 H11A 109.5 . .
C9 C11 H11B 109.5 . .
C9 C11 H11C 109.5 . .
H11A C11 H11B 109.5 . .
H11A C11 H11C 109.5 . .
H11B C11 H11C 109.5 . .
C10 C12 H12A 109.5 . .
C10 C12 H12B 109.5 . .
C10 C12 H12C 109.5 . .
H12A C12 H12B 109.5 . .
H12A C12 H12C 109.5 . .
H12B C12 H12C 109.5 . .
O3 C13 C14 115.8(3) . .
O4 C13 O3 124.0(4) . .
O4 C13 C14 120.2(4) . .
C15 C14 C13 120.5(4) . .
C15 C14 C19 118.7(4) . .
C19 C14 C13 120.7(4) . .
C14 C15 H15 119.7 . .
C16 C15 C14 120.6(4) . .
C16 C15 H15 119.7 . .
C15 C16 H16 119.2 . .
C15 C16 C17 121.7(4) . .
C17 C16 H16 119.2 . .
C16 C17 C18 117.3(4) . .
C16 C17 C20 122.8(4) . .
C18 C17 C20 119.8(4) . .
C17 C18 H18 119.3 . .
C19 C18 C17 121.3(4) . .
C19 C18 H18 119.3 . .
C14 C19 H19 119.8 . .
C18 C19 C14 120.3(4) . .
C18 C19 H19 119.8 . .
C21 C20 C17 127.4(4) . .
C21 C20 C22 104.7(4) . .
C22 C20 C17 127.8(4) . .
C20 C21 C24 130.2(4) . .
N4 C21 C20 107.4(4) . .
N4 C21 C24 122.3(4) . .
C20 C22 C23 127.9(4) . .
N3 C22 C20 110.4(4) . .
N3 C22 C23 121.7(4) . .
C22 C23 H23A 109.5 . .
C22 C23 H23B 109.5 . .
C22 C23 H23C 109.5 . .
H23A C23 H23B 109.5 . .
H23A C23 H23C 109.5 . .
H23B C23 H23C 109.5 . .
C21 C24 H24A 109.5 . .
C21 C24 H24B 109.5 . .
C21 C24 H24C 109.5 . .
H24A C24 H24B 109.5 . .
H24A C24 H24C 109.5 . .
H24B C24 H24C 109.5 . .
O5 C25 O6 125.7(4) . .
O5 C25 C26 119.9(4) . .
O6 C25 C26 114.3(4) . .
C27 C26 C25 120.6(4) . .
C27 C26 C31 118.8(4) . .
C31 C26 C25 120.6(4) . .
C26 C27 H27 119.6 . .
C28 C27 C26 120.9(4) . .
C28 C27 H27 119.6 . .
C27 C28 H28 119.6 . .
C27 C28 C29 120.8(4) . .
C29 C28 H28 119.6 . .
C28 C29 C32 120.8(4) . .
C30 C29 C28 117.9(4) . .
C30 C29 C32 121.2(4) . .
C29 C30 H30 119.4 . .
C31 C30 C29 121.2(4) . .
C31 C30 H30 119.4 . .
C26 C31 H31 119.8 . .
C30 C31 C26 120.4(4) . .
C30 C31 H31 119.8 . .
C33 C32 C29 127.1(4) . .
C33 C32 C34 105.5(4) . .
C34 C32 C29 127.4(4) . .
C32 C33 C36 130.9(4) . .
N6 C33 C32 107.5(4) . .
N6 C33 C36 121.7(4) . .
C32 C34 C35 129.1(4) . .
N5 C34 C32 109.4(4) . .
N5 C34 C35 121.5(4) . .
C34 C35 H35A 109.5 . .
C34 C35 H35B 109.5 . .
C34 C35 H35C 109.5 . .
H35A C35 H35B 109.5 . .
H35A C35 H35C 109.5 . .
H35B C35 H35C 109.5 . .
C33 C36 H36A 109.5 . .
C33 C36 H36B 109.5 . .
C33 C36 H36C 109.5 . .
H36A C36 H36B 109.5 . .
H36A C36 H36C 109.5 . .
H36B C36 H36C 109.5 . .
C9 N1 Zn1 130.6(3) . .
C9 N1 N2 107.9(3) . .
N2 N1 Zn1 121.2(2) . .
C10 N2 Zn2 125.9(3) . .
C10 N2 N1 108.0(3) . .
N1 N2 Zn2 126.0(2) . .
C34 N5 Zn2 132.5(3) . .
C34 N5 N6 106.7(3) . .
N6 N5 Zn2 119.5(2) . .
C33 N6 N5 111.0(3) . .
C33 N6 H6A 124.5 . .
N5 N6 H6A 124.5 . .
C21 N4 H4A 124.2 . .
C21 N4 N3 111.5(3) . .
N3 N4 H4A 124.2 . .
C22 N3 Zn1 134.9(3) . 6_566
C22 N3 N4 105.9(3) . .
N4 N3 Zn1 118.7(2) . 6_566

loop_
_geom_bond_atom_site_label_1
_geom_bond_atom_site_label_2
_geom_bond_distance
_geom_bond_site_symmetry_2
Zn1 O3 1.941(3) .
Zn1 O2 1.974(3) 8_566
Zn1 N1 1.966(3) .
Zn1 N3 2.012(3) 6_565
Zn2 O1 1.955(3) 8_566
Zn2 O6 1.920(3) 6_575
Zn2 N2 1.961(3) .
Zn2 N5 2.003(3) .
O3 C13 1.293(5) .
O4 C13 1.240(4) .
O1 Zn2 1.955(3) 8_465
O1 C1 1.266(5) .
O2 Zn1 1.974(3) 8_465
O2 C1 1.263(5) .
O5 C25 1.241(5) .
O6 Zn2 1.920(3) 6_576
O6 C25 1.282(5) .
C1 C2 1.496(5) .
C2 C3 1.384(5) .
C2 C7 1.396(6) .
C3 H3 0.9500 .
C3 C4 1.388(5) .
C4 H4 0.9500 .
C4 C5 1.400(6) .
C5 C6 1.398(5) .
C5 C8 1.482(5) .
C6 H6 0.9500 .
C6 C7 1.379(5) .
C7 H7 0.9500 .
C8 C9 1.388(5) .
C8 C10 1.393(5) .
C9 C11 1.505(5) .
C9 N1 1.339(5) .
C10 C12 1.499(6) .
C10 N2 1.339(5) .
C11 H11A 0.9800 .
C11 H11B 0.9800 .
C11 H11C 0.9800 .
C12 H12A 0.9800 .
C12 H12B 0.9800 .
C12 H12C 0.9800 .
C13 C14 1.504(6) .
C14 C15 1.384(6) .
C14 C19 1.389(6) .
C15 H15 0.9500 .
C15 C16 1.378(6) .
C16 H16 0.9500 .
C16 C17 1.387(5) .
C17 C18 1.396(6) .
C17 C20 1.475(6) .
C18 H18 0.9500 .
C18 C19 1.383(6) .
C19 H19 0.9500 .
C20 C21 1.395(6) .
C20 C22 1.412(6) .
C21 C24 1.493(6) .
C21 N4 1.342(5) .
C22 C23 1.493(6) .
C22 N3 1.341(5) .
C23 H23A 0.9800 .
C23 H23B 0.9800 .
C23 H23C 0.9800 .
C24 H24A 0.9800 .
C24 H24B 0.9800 .
C24 H24C 0.9800 .
C25 C26 1.502(6) .
C26 C27 1.384(6) .
C26 C31 1.390(6) .
C27 H27 0.9500 .
C27 C28 1.379(6) .
C28 H28 0.9500 .
C28 C29 1.397(6) .
C29 C30 1.392(6) .
C29 C32 1.467(6) .
C30 H30 0.9500 .
C30 C31 1.382(6) .
C31 H31 0.9500 .
C32 C33 1.388(6) .
C32 C34 1.414(6) .
C33 C36 1.498(6) .
C33 N6 1.337(5) .
C34 C35 1.492(6) .
C34 N5 1.335(5) .
C35 H35A 0.9800 .
C35 H35B 0.9800 .
C35 H35C 0.9800 .
C36 H36A 0.9800 .
C36 H36B 0.9800 .
C36 H36C 0.9800 .
N1 N2 1.378(4) .
N5 N6 1.367(4) .
N6 H6A 0.8800 .
N4 H4A 0.8800 .
N4 N3 1.362(4) .
N3 Zn1 2.012(3) 6_566
